data_1553600
loop_
_publ_author_name
'Lo, Yuan-Chih'
'Ting, Hao-Chun'
'Li, Ya-Ze'
'Li, Yi-Hua'
'Liu, Shun-Wei'
'Huang, Kuo-Wei'
'Wong, Ken-Tsung'

_publ_section_title
;
 The synthesis, structure, and properties of
 5,6,11,12-tetraarylindeno[1,2-b]fluorenes and their applications as
 donors for organic photovoltaic devices
;
_journal_issue 5
_journal_name_full 'Organic Chemistry Frontiers'
_journal_page_first 675
_journal_paper_doi 10.1039/C6QO00673F
_journal_volume 4
_journal_year 2017
_chemical_formula_sum 'C44 H28'
_chemical_formula_weight 556.66
_space_group_IT_number 2
_space_group_name_Hall '-P 1'
_space_group_name_H-M_alt 'P -1'
_symmetry_cell_setting triclinic
_symmetry_space_group_name_H-M 'P -1'
_atom_sites_solution_hydrogens geom
_atom_sites_solution_primary direct
_atom_sites_solution_secondary difmap
_audit_creation_method SHELXL-97
_audit_update_record
;
2016-11-01 deposited with the CCDC.
2016-12-01 downloaded from the CCDC.
;
_cell_angle_alpha 78.931(2)
_cell_angle_beta 75.805(2)
_cell_angle_gamma 83.409(2)
_cell_formula_units_Z 1
_cell_length_a 7.5970(4)
_cell_length_b 8.9994(4)
_cell_length_c 11.0344(5)
_cell_measurement_reflns_used 10507
_cell_measurement_temperature 200(2)
_cell_measurement_theta_max 27.50
_cell_measurement_theta_min 1.93
_cell_volume 715.94(6)
_computing_cell_refinement DENZO-SMN
_computing_data_collection 'NONIUS COLLECT'
_computing_data_reduction DENZO-SMN
_computing_molecular_graphics 'Bruker SHELXTL'
_computing_publication_material 'Bruker SHELXTL'
_computing_structure_refinement 'SHELXL-97 (Sheldrick, 2008)'
_computing_structure_solution 'SHELXS-97 (Sheldrick, 2008)'
_diffrn_ambient_temperature 200(2)
_diffrn_measured_fraction_theta_full 0.990
_diffrn_measured_fraction_theta_max 0.990
_diffrn_measurement_device_type 'NONIUS KappaCCD'
_diffrn_measurement_method '\w scans'
_diffrn_radiation_monochromator graphite
_diffrn_radiation_source 'fine-focus sealed tube'
_diffrn_radiation_type MoK\a
_diffrn_radiation_wavelength 0.71073
_diffrn_reflns_av_R_equivalents 0.0645
_diffrn_reflns_av_sigmaI/netI 0.0659
_diffrn_reflns_limit_h_max 9
_diffrn_reflns_limit_h_min -9
_diffrn_reflns_limit_k_max 11
_diffrn_reflns_limit_k_min -11
_diffrn_reflns_limit_l_max 14
_diffrn_reflns_limit_l_min -14
_diffrn_reflns_number 10507
_diffrn_reflns_theta_full 27.50
_diffrn_reflns_theta_max 27.50
_diffrn_reflns_theta_min 1.93
_exptl_absorpt_coefficient_mu 0.073
_exptl_absorpt_correction_T_max 0.9964
_exptl_absorpt_correction_T_min 0.9699
_exptl_absorpt_correction_type multi-scan
_exptl_absorpt_process_details 'SORTAV (Blessing, 1995)'
_exptl_crystal_colour red
_exptl_crystal_density_diffrn 1.291
_exptl_crystal_density_method 'not measured'
_exptl_crystal_description needle
_exptl_crystal_F_000 292
_exptl_crystal_size_max 0.42
_exptl_crystal_size_mid 0.07
_exptl_crystal_size_min 0.05
_refine_diff_density_max 0.219
_refine_diff_density_min -0.242
_refine_diff_density_rms 0.071
_refine_ls_extinction_method none
_refine_ls_goodness_of_fit_ref 0.988
_refine_ls_hydrogen_treatment constr
_refine_ls_matrix_type full
_refine_ls_number_parameters 199
_refine_ls_number_reflns 3262
_refine_ls_number_restraints 0
_refine_ls_restrained_S_all 0.988
_refine_ls_R_factor_all 0.0955
_refine_ls_R_factor_gt 0.0504
_refine_ls_shift/su_max 0.000
_refine_ls_shift/su_mean 0.000
_refine_ls_structure_factor_coef Fsqd
_refine_ls_weighting_details 'calc w=1/[\s^2^(Fo^2^)+(0.0682P)^2^+0.0178P] where P=(Fo^2^+2Fc^2^)/3'
_refine_ls_weighting_scheme calc
_refine_ls_wR_factor_gt 0.1131
_refine_ls_wR_factor_ref 0.1326
_reflns_number_gt 2038
_reflns_number_total 3262
_reflns_threshold_expression >2sigma(I)
_cod_data_source_file c6qo00673f2.cif
_cod_data_source_block ic16772
_cod_depositor_comments
;
The following automatic conversions were performed:

data item '_symmetry_cell_setting' value 'Triclinic' was changed to
'triclinic' in accordance with the
/home/saulius/struct/COD-crude-data/automatic-downloads/DataCite-retrospective/RSC/depositions/lib/dictionaries/cif_core.dic
dictionary named 'cif_core.dic' version 2.4.2 last updated on
2011-04-26.

Automatic conversion script
Id: cif_fix_values 6909 2019-04-08 15:41:33Z antanas 
;
_cod_original_cell_volume 715.95(6)
_cod_original_sg_symbol_H-M P-1
_cod_database_code 1553600

loop_
_symmetry_equiv_pos_as_xyz
'x, y, z'
'-x, -y, -z'

loop_
_atom_site_label
_atom_site_type_symbol
_atom_site_fract_x
_atom_site_fract_y
_atom_site_fract_z
_atom_site_U_iso_or_equiv
_atom_site_adp_type
_atom_site_occupancy
_atom_site_symmetry_multiplicity
_atom_site_calc_flag
_atom_site_refinement_flags
C1 C 1.0678(2) 0.92153(17) 0.10994(13) 0.0332(4) Uani 1 1 d .
C2 C 0.9569(2) 0.85232(17) 0.06087(14) 0.0336(4) Uani 1 1 d .
C3 C 0.8875(2) 0.69970(18) 0.09980(14) 0.0341(4) Uani 1 1 d .
C4 C 0.9000(2) 0.58199(18) 0.19936(15) 0.0387(4) Uani 1 1 d .
H4 H 0.9616 0.5925 0.2622 0.046 Uiso 1 1 calc R
C5 C 0.8203(2) 0.44756(18) 0.20563(15) 0.0400(4) Uani 1 1 d .
H5 H 0.8289 0.3659 0.2732 0.048 Uiso 1 1 calc R
C6 C 0.7291(2) 0.43106(19) 0.11526(15) 0.0401(4) Uani 1 1 d .
H6 H 0.6779 0.3379 0.1206 0.048 Uiso 1 1 calc R
C7 C 0.7121(2) 0.54942(18) 0.01721(15) 0.0381(4) Uani 1 1 d .
H7 H 0.6483 0.5388 -0.0444 0.046 Uiso 1 1 calc R
C8 C 0.7894(2) 0.68340(18) 0.01048(14) 0.0340(4) Uani 1 1 d .
C9 C 0.7860(2) 0.82523(18) -0.08043(14) 0.0335(4) Uani 1 1 d .
C10 C 0.8875(2) 0.92573(18) -0.04998(14) 0.0333(4) Uani 1 1 d .
C11 C 1.1409(2) 0.84119(17) 0.22065(14) 0.0330(4) Uani 1 1 d .
C12 C 1.0629(2) 0.86785(19) 0.34279(15) 0.0408(4) Uani 1 1 d .
H12 H 0.9627 0.9409 0.3571 0.049 Uiso 1 1 calc R
C13 C 1.1309(2) 0.7881(2) 0.44388(15) 0.0490(5) Uani 1 1 d .
H13 H 1.0770 0.8069 0.5273 0.059 Uiso 1 1 calc R
C14 C 1.2758(3) 0.6818(2) 0.42464(17) 0.0518(5) Uani 1 1 d .
H14 H 1.3210 0.6270 0.4946 0.062 Uiso 1 1 calc R
C15 C 1.3553(2) 0.65496(19) 0.30351(16) 0.0453(4) Uani 1 1 d .
H15 H 1.4563 0.5825 0.2896 0.054 Uiso 1 1 calc R
C16 C 1.2873(2) 0.73409(18) 0.20248(15) 0.0384(4) Uani 1 1 d .
H16 H 1.3416 0.7148 0.1193 0.046 Uiso 1 1 calc R
C17 C 0.6802(2) 0.84472(18) -0.17969(14) 0.0341(4) Uani 1 1 d .
C18 C 0.7239(2) 0.75218(19) -0.27196(15) 0.0411(4) Uani 1 1 d .
H18 H 0.8229 0.6774 -0.2718 0.049 Uiso 1 1 calc R
C19 C 0.6245(3) 0.7678(2) -0.36419(15) 0.0470(5) Uani 1 1 d .
H19 H 0.6574 0.7057 -0.4279 0.056 Uiso 1 1 calc R
C20 C 0.4784(2) 0.8734(2) -0.36331(16) 0.0478(5) Uani 1 1 d .
H20 H 0.4097 0.8835 -0.4261 0.057 Uiso 1 1 calc R
C21 C 0.4314(2) 0.9645(2) -0.27166(16) 0.0462(5) Uani 1 1 d .
H21 H 0.3304 1.0373 -0.2711 0.055 Uiso 1 1 calc R
C22 C 0.5320(2) 0.94963(19) -0.18029(15) 0.0397(4) Uani 1 1 d .
H22 H 0.4987 1.0124 -0.1171 0.048 Uiso 1 1 calc R

loop_
_atom_site_aniso_label
_atom_site_aniso_U_11
_atom_site_aniso_U_22
_atom_site_aniso_U_33
_atom_site_aniso_U_23
_atom_site_aniso_U_13
_atom_site_aniso_U_12
C1 0.0323(8) 0.0389(9) 0.0318(9) -0.0070(7) -0.0123(7) -0.0039(7)
C2 0.0318(8) 0.0389(9) 0.0328(8) -0.0065(7) -0.0120(7) -0.0028(7)
C3 0.0316(8) 0.0385(9) 0.0349(9) -0.0067(7) -0.0119(7) -0.0037(7)
C4 0.0365(9) 0.0454(10) 0.0384(9) -0.0046(8) -0.0171(7) -0.0063(8)
C5 0.0389(9) 0.0421(10) 0.0395(9) -0.0027(7) -0.0125(7) -0.0055(8)
C6 0.0395(9) 0.0422(10) 0.0412(10) -0.0068(8) -0.0101(7) -0.0120(8)
C7 0.0364(9) 0.0449(10) 0.0377(9) -0.0072(8) -0.0139(7) -0.0097(8)
C8 0.0304(8) 0.0399(9) 0.0344(9) -0.0078(7) -0.0107(6) -0.0042(7)
C9 0.0313(8) 0.0400(9) 0.0321(8) -0.0074(7) -0.0109(6) -0.0046(7)
C10 0.0327(8) 0.0391(9) 0.0321(8) -0.0075(7) -0.0135(6) -0.0027(7)
C11 0.0349(8) 0.0356(9) 0.0339(9) -0.0044(7) -0.0160(7) -0.0096(7)
C12 0.0390(9) 0.0492(10) 0.0380(9) -0.0094(8) -0.0151(7) -0.0018(8)
C13 0.0536(11) 0.0644(12) 0.0323(9) -0.0092(9) -0.0162(8) -0.0019(10)
C14 0.0614(12) 0.0553(12) 0.0450(11) -0.0008(9) -0.0304(9) -0.0039(10)
C15 0.0490(10) 0.0427(10) 0.0509(11) -0.0077(8) -0.0265(9) 0.0022(8)
C16 0.0415(9) 0.0409(10) 0.0380(9) -0.0098(7) -0.0166(7) -0.0035(8)
C17 0.0334(8) 0.0390(9) 0.0341(9) -0.0023(7) -0.0146(6) -0.0110(7)
C18 0.0446(10) 0.0448(10) 0.0389(9) -0.0070(8) -0.0174(7) -0.0074(8)
C19 0.0608(12) 0.0482(11) 0.0396(10) -0.0081(8) -0.0205(8) -0.0142(10)
C20 0.0557(11) 0.0552(12) 0.0403(10) 0.0039(8) -0.0271(8) -0.0215(10)
C21 0.0430(10) 0.0502(11) 0.0504(11) 0.0000(9) -0.0248(8) -0.0070(8)
C22 0.0396(9) 0.0435(10) 0.0402(10) -0.0062(8) -0.0163(7) -0.0059(8)

loop_
_atom_type_symbol
_atom_type_description
_atom_type_scat_dispersion_real
_atom_type_scat_dispersion_imag
_atom_type_scat_source
C C 0.0033 0.0016 'International Tables Vol C Tables 4.2.6.8 and 6.1.1.4'
H H 0.0000 0.0000 'International Tables Vol C Tables 4.2.6.8 and 6.1.1.4'

loop_
_geom_angle_atom_site_label_1
_geom_angle_atom_site_label_2
_geom_angle_atom_site_label_3
_geom_angle
_geom_angle_site_symmetry_1
_geom_angle_site_symmetry_3
C2 C1 C10 117.57(14) . 2_775
C2 C1 C11 120.89(14) . .
C10 C1 C11 121.53(12) 2_775 .
C1 C2 C10 122.39(14) . .
C1 C2 C3 130.56(15) . .
C10 C2 C3 107.03(12) . .
C4 C3 C8 119.54(14) . .
C4 C3 C2 133.88(13) . .
C8 C3 C2 106.58(13) . .
C3 C4 C5 118.73(14) . .
C6 C5 C4 121.24(15) . .
C5 C6 C7 120.43(15) . .
C8 C7 C6 118.84(14) . .
C7 C8 C3 121.16(14) . .
C7 C8 C9 129.38(13) . .
C3 C8 C9 109.45(13) . .
C10 C9 C8 107.84(13) . .
C10 C9 C17 130.89(14) . .
C8 C9 C17 121.23(12) . .
C9 C10 C1 130.97(14) . 2_775
C9 C10 C2 109.00(14) . .
C1 C10 C2 120.02(12) 2_775 .
C12 C11 C16 118.76(14) . .
C12 C11 C1 121.58(14) . .
C16 C11 C1 119.64(14) . .
C13 C12 C11 120.08(16) . .
C14 C13 C12 120.61(17) . .
C13 C14 C15 119.88(16) . .
C14 C15 C16 119.61(17) . .
C15 C16 C11 121.06(15) . .
C22 C17 C18 118.28(14) . .
C22 C17 C9 121.48(14) . .
C18 C17 C9 120.18(14) . .
C19 C18 C17 120.74(16) . .
C20 C19 C18 119.94(16) . .
C19 C20 C21 120.16(15) . .
C20 C21 C22 119.80(17) . .
C17 C22 C21 121.06(16) . .

loop_
_geom_bond_atom_site_label_1
_geom_bond_atom_site_label_2
_geom_bond_distance
_geom_bond_site_symmetry_2
C1 C2 1.365(2) .
C1 C10 1.446(2) 2_775
C1 C11 1.492(2) .
C2 C10 1.462(2) .
C2 C3 1.476(2) .
C3 C4 1.385(2) .
C3 C8 1.411(2) .
C4 C5 1.396(2) .
C5 C6 1.384(2) .
C6 C7 1.384(2) .
C7 C8 1.383(2) .
C8 C9 1.466(2) .
C9 C10 1.389(2) .
C9 C17 1.4837(19) .
C10 C1 1.446(2) 2_775
C11 C12 1.387(2) .
C11 C16 1.388(2) .
C12 C13 1.384(2) .
C13 C14 1.376(2) .
C14 C15 1.380(2) .
C15 C16 1.382(2) .
C17 C22 1.384(2) .
C17 C18 1.392(2) .
C18 C19 1.387(2) .
C19 C20 1.375(2) .
C20 C21 1.377(2) .
C21 C22 1.386(2) .
